data_2200969
loop_
_publ_author_name
'Ravikumar, B.'
'Sridhar, B.'
'Rajaram, R.K.'

_publ_section_title
;
 <small>L</small>-Phenylalanine <small>L</small>-phenylalaninium
 dihydrogenphosphate
;
_journal_issue 2
_journal_name_full 'Acta Crystallographica Section E'
_journal_page_first o123
_journal_page_last o125
_journal_paper_doi 10.1107/S1600536802000090
_journal_volume 58
_journal_year 2002
_chemical_formula_iupac 'C9 H11 N O2, C9 H12 N O2 1+, H2 P O4 1-'
_chemical_formula_moiety 'C9 H11 N O2, C9 H12 N O2 1+, H2 P O4 1-'
_chemical_formula_sum 'C18 H25 N2 O8 P'
_chemical_formula_weight 428.37
_chemical_name_common
;
 L-phenylalanine L-phenylalanium dihydrogen phosphate
;
_chemical_name_systematic
;
 L-phenylalanine L-phenylalanium dihydrogen phosphate
;
_space_group_IT_number 4
_symmetry_cell_setting monoclinic
_symmetry_space_group_name_Hall 'P 2yb'
_symmetry_space_group_name_H-M 'P 1 21 1'
_atom_sites_solution_hydrogens geom
_atom_sites_solution_primary direct
_atom_sites_solution_secondary difmap
_audit_creation_method SHELXL-97
_cell_angle_alpha 90
_cell_angle_beta 97.120(10)
_cell_angle_gamma 90
_cell_formula_units_Z 2
_cell_length_a 13.4410(10)
_cell_length_b 4.8760(4)
_cell_length_c 15.470(2)
_cell_measurement_reflns_used 25
_cell_measurement_temperature 293(2)
_cell_measurement_theta_max 13.9
_cell_measurement_theta_min 8.5
_cell_volume 1006.06(17)
_computing_cell_refinement 'CAD-4 Software'
_computing_data_collection 'CAD-4 Software (Enraf-Nonius, 1989)'
_computing_data_reduction 'CAD-4 Software'
_computing_molecular_graphics 'PLATON (Spek, 1999)'
_computing_publication_material SHELXL97
_computing_structure_refinement 'SHELXL97 (Sheldrick, 1997)'
_computing_structure_solution 'SHELXS97 (Sheldrick, 1997)'
_diffrn_ambient_temperature 293(2)
_diffrn_measured_fraction_theta_full .998
_diffrn_measured_fraction_theta_max .998
_diffrn_measurement_device_type 'Enraf-Nonius CAD-4'
_diffrn_measurement_method \w-2\q
_diffrn_radiation_monochromator graphite
_diffrn_radiation_source 'fine-focus sealed tube'
_diffrn_radiation_type MoK\a
_diffrn_radiation_wavelength .71073
_diffrn_reflns_av_R_equivalents .064
_diffrn_reflns_av_sigmaI/netI .164
_diffrn_reflns_limit_h_max 15
_diffrn_reflns_limit_h_min -1
_diffrn_reflns_limit_k_max 5
_diffrn_reflns_limit_k_min -1
_diffrn_reflns_limit_l_max 18
_diffrn_reflns_limit_l_min -18
_diffrn_reflns_number 2762
_diffrn_reflns_theta_full 25.0
_diffrn_reflns_theta_max 25.0
_diffrn_reflns_theta_min 1.5
_diffrn_standards_decay_% none
_diffrn_standards_interval_time 60
_diffrn_standards_number 3
_exptl_absorpt_coefficient_mu .185
_exptl_absorpt_correction_T_max .982
_exptl_absorpt_correction_T_min .972
_exptl_absorpt_correction_type '\y scan'
_exptl_absorpt_process_details '(North et al., 1968)'
_exptl_crystal_colour colorless
_exptl_crystal_density_diffrn 1.414
_exptl_crystal_density_meas 1.41
_exptl_crystal_density_method 'flotation using a mixture of carbon tetrachloride and xylene'
_exptl_crystal_description needle
_exptl_crystal_F_000 452
_exptl_crystal_size_max .6
_exptl_crystal_size_mid .13
_exptl_crystal_size_min .10
_refine_diff_density_max .31
_refine_diff_density_min -.34
_refine_ls_abs_structure_details 'Flack (1983)'
_refine_ls_abs_structure_Flack -.2(4)
_refine_ls_extinction_method none
_refine_ls_goodness_of_fit_ref .97
_refine_ls_hydrogen_treatment mixed
_refine_ls_matrix_type full
_refine_ls_number_parameters 267
_refine_ls_number_reflns 2439
_refine_ls_number_restraints 49
_refine_ls_restrained_S_all .96
_refine_ls_R_factor_all .172
_refine_ls_R_factor_gt .063
_refine_ls_shift/su_max <0.001
_refine_ls_shift/su_mean .000
_refine_ls_structure_factor_coef Fsqd
_refine_ls_weighting_details 'calc w = 1/[\s^2^(Fo^2^)+(0.0874P)^2^] where P = (Fo^2^+2Fc^2^)/3'
_refine_ls_weighting_scheme calc
_refine_ls_wR_factor_gt .135
_refine_ls_wR_factor_ref .184
_reflns_number_gt 1167
_reflns_number_total 2439
_reflns_threshold_expression I>2\s(I)
_cod_data_source_file tk6046.cif
_cod_data_source_block I
_cod_depositor_comments
;
The following automatic conversions were performed:
'_symmetry_cell_setting' value 'Monoclinic' changed to 'monoclinic'
according to '/home/saulius/struct/CIF-dictionaries/cif_core.dic'
dictionary named 'cif_core.dic' version 2.4.1 from 2010-06-29.

Automatic conversion script
Id: cif_fix_enum 1527 2010-12-29 10:47:43Z saulius 

The following automatic conversions were performed:

'_symmetry_cell_setting' value 'Monoclinic' changed to 'monoclinic'
according to /home/saulius/struct/CIF-dictionaries/cif_core.dic
dictionary named 'cif_core.dic' version 2.4.1 from 2010-06-29.

Automatic conversion script
Id: cif_fix_values 1715 2011-07-08 13:25:40Z adriana 
;
_cod_original_sg_symbol_H-M 'P 21'
_cod_database_code 2200969
_cod_database_fobs_code 2200969

loop_
_symmetry_equiv_pos_as_xyz
'x, y, z'
'-x, y+1/2, -z'

loop_
_atom_site_label
_atom_site_fract_x
_atom_site_fract_y
_atom_site_fract_z
_atom_site_U_iso_or_equiv
_atom_site_adp_type
_atom_site_calc_flag
_atom_site_refinement_flags
_atom_site_occupancy
_atom_site_disorder_assembly
_atom_site_disorder_group
_atom_site_type_symbol
P1 .77004(17) .1971(6) .45109(16) .0295(7) Uani d . 1 . . P
O1 .8746(4) .2720(13) .4371(4) .0324(18) Uani d . 1 . . O
O3 .7658(4) .0876(16) .5437(4) .0406(19) Uani d . 1 . . O
H3 .8009 -.0499 .5515 .061 Uiso calc R 1 . . H
O2 .6962(4) .4365(15) .4406(4) .0374(19) Uani d . 1 . . O
O4 .7345(5) -.0360(15) .3853(4) .041(2) Uani d . 1 . . O
H4 .6771 -.0809 .3916 .061 Uiso calc R 1 . . H
O1A 1.1033(4) 1.2209(16) .4150(4) .0377(17) Uani d . 1 . . O
O1B 1.1757(4) 1.1159(16) .2984(4) .041(2) Uani d . 1 . . O
C11 1.1129(6) 1.086(2) .3489(6) .030(2) Uani d . 1 . . C
C12 1.0363(7) .850(2) .3259(5) .032(3) Uani d . 1 . . C
H12 1.0723 .6850 .3116 .038 Uiso calc R 1 . . H
N11 .9841(5) .7951(16) .4034(4) .028(2) Uani d . 1 . . N
H11A .9407 .6584 .3917 .041 Uiso calc R 1 . . H
H11B .9515 .9451 .4168 .041 Uiso calc R 1 . . H
H11C 1.0290 .7489 .4483 .041 Uiso calc R 1 . . H
C13 .9623(7) .932(2) .2478(6) .041(3) Uani d . 1 . . C
H13A .9136 1.0565 .2677 .050 Uiso calc R 1 . . H
H13B .9985 1.0337 .2077 .050 Uiso calc R 1 . . H
C14 .9068(6) .705(2) .1986(6) .033(2) Uani d . 1 . . C
C15 .8178(8) .615(3) .2212(8) .059(4) Uani d U 1 . . C
H15 .7938 .6952 .2691 .071 Uiso calc R 1 . . H
C16 .7613(10) .412(3) .1772(9) .079(4) Uani d U 1 . . C
H16 .7026 .3479 .1964 .095 Uiso calc R 1 . . H
C17 .7938(13) .310(3) .1064(9) .086(5) Uani d U 1 . . C
H17 .7540 .1806 .0746 .104 Uiso calc R 1 . . H
C18 .8835(13) .385(3) .0763(7) .083(5) Uani d U 1 . . C
H18 .9059 .3043 .0278 .100 Uiso calc R 1 . . H
C19 .9380(10) .593(3) .1260(7) .070(4) Uani d U 1 . . C
H19 .9975 .6562 .1081 .084 Uiso calc R 1 . . H
O2A .5386(4) .8742(15) .4462(4) .041(2) Uani d . 1 . . O
O2B .5193(5) .5003(15) .3635(4) .0336(19) Uani d . 1 . . O
H2B .578(8) .47(3) .392(6) .06(4) Uiso d . 1 . . H
C21 .4904(6) .738(3) .3897(6) .028(3) Uani d . 1 . . C
C22 .3946(6) .841(2) .3424(5) .025(2) Uani d . 1 . . C
H22 .3437 .6961 .3401 .030 Uiso calc R 1 . . H
N21 .3623(5) 1.0778(17) .3910(5) .032(2) Uani d . 1 . . N
H21A .3045 1.1418 .3643 .049 Uiso calc R 1 . . H
H21B .4087 1.2088 .3932 .049 Uiso calc R 1 . . H
H21C .3542 1.0261 .4449 .049 Uiso calc R 1 . . H
C23 .4090(7) .927(2) .2500(5) .035(3) Uani d . 1 . . C
H23A .3633 1.0771 .2326 .042 Uiso calc R 1 . . H
H23B .4767 .9963 .2503 .042 Uiso calc R 1 . . H
C24 .3918(7) .703(3) .1831(5) .035(2) Uani d . 1 . . C
C25 .2988(8) .601(3) .1599(7) .056(4) Uani d U 1 . . C
H25 .2457 .6704 .1864 .068 Uiso calc R 1 . . H
C26 .2799(11) .396(3) .0977(8) .071(4) Uani d U 1 . . C
H26 .2155 .3268 .0837 .086 Uiso calc R 1 . . H
C27 .3567(14) .300(3) .0577(8) .076(4) Uani d U 1 . . C
H27 .3450 .1644 .0154 .091 Uiso calc R 1 . . H
C28 .4515(12) .400(3) .0793(7) .068(4) Uani d U 1 . . C
H28 .5045 .3319 .0525 .081 Uiso calc R 1 . . H
C29 .4675(9) .605(3) .1413(7) .055(3) Uani d U 1 . . C
H29 .5316 .6767 .1548 .066 Uiso calc R 1 . . H

loop_
_atom_site_aniso_label
_atom_site_aniso_U_11
_atom_site_aniso_U_22
_atom_site_aniso_U_33
_atom_site_aniso_U_12
_atom_site_aniso_U_13
_atom_site_aniso_U_23
P1 .0208(12) .0254(16) .0424(14) .0070(16) .0049(10) -.0021(16)
O1 .019(3) .015(5) .065(4) .001(3) .013(3) .004(3)
O3 .030(4) .034(5) .058(4) .021(4) .008(3) -.003(4)
O2 .022(3) .030(5) .059(4) .016(4) -.001(3) -.002(4)
O4 .039(4) .034(5) .051(4) -.007(4) .013(3) -.013(4)
O1A .029(3) .028(5) .057(4) -.013(4) .010(3) -.015(4)
O1B .028(3) .047(6) .050(4) -.008(4) .009(3) .003(4)
C11 .026(5) .023(6) .038(5) .001(5) -.003(5) .010(5)
C12 .029(5) .027(7) .038(5) -.003(5) .004(4) -.008(5)
N11 .017(3) .011(5) .052(4) -.002(4) -.006(3) -.004(4)
C13 .044(6) .023(7) .054(6) .000(6) -.008(5) .008(6)
C14 .037(5) .016(6) .042(5) .006(7) -.006(4) .002(6)
C15 .047(7) .039(9) .085(8) .005(7) -.016(6) -.019(7)
C16 .057(8) .070(11) .097(9) -.006(8) -.039(8) -.013(10)
C17 .123(12) .053(10) .067(9) -.014(10) -.055(9) .004(8)
C18 .146(14) .058(11) .040(7) .026(11) -.007(9) -.019(8)
C19 .101(9) .064(10) .044(6) .011(9) .009(6) -.008(7)
O2A .027(4) .022(5) .069(4) .006(4) -.011(3) .003(4)
O2B .022(4) .024(5) .054(4) .007(4) .003(3) -.006(4)
C21 .015(4) .029(8) .038(5) -.015(6) -.001(4) -.004(6)
C22 .022(5) .012(6) .042(5) .003(5) .006(4) -.012(5)
N21 .022(4) .023(5) .052(5) .000(4) .003(4) .008(4)
C23 .044(6) .027(7) .033(5) .003(6) .003(5) .014(5)
C24 .048(6) .025(6) .031(5) -.003(7) .004(4) .000(6)
C25 .056(7) .050(9) .057(7) .018(7) -.016(6) .000(7)
C26 .085(10) .050(10) .071(8) -.013(9) -.024(8) -.003(8)
C27 .152(13) .022(8) .047(7) .011(9) -.010(9) -.003(6)
C28 .108(11) .041(9) .061(8) .016(9) .037(8) .000(8)
C29 .073(8) .031(8) .065(7) .002(7) .024(6) -.009(7)

loop_
_atom_type_symbol
_atom_type_description
_atom_type_scat_dispersion_real
_atom_type_scat_dispersion_imag
_atom_type_scat_source
C C .0033 .0016 'International Tables Vol C Tables 4.2.6.8 and 6.1.1.4'
H H .0000 .0000 'International Tables Vol C Tables 4.2.6.8 and 6.1.1.4'
O O .0106 .0060 'International Tables Vol C Tables 4.2.6.8 and 6.1.1.4'
N N .0061 .0033 'International Tables Vol C Tables 4.2.6.8 and 6.1.1.4'
P P .1023 .0942 'International Tables Vol C Tables 4.2.6.8 and 6.1.1.4'

loop_
_geom_angle_atom_site_label_1
_geom_angle_atom_site_label_2
_geom_angle_atom_site_label_3
_geom_angle
_geom_angle_publ_flag
O1 P1 O2 114.1(4) ?
O1 P1 O3 111.4(3) ?
O2 P1 O3 105.4(4) ?
O1 P1 O4 107.5(4) ?
O2 P1 O4 110.2(4) ?
O3 P1 O4 108.1(4) ?
P1 O3 H3 109.5 ?
P1 O4 H4 109.5 ?
O1B C11 O1A 128.0(10) yes
O1B C11 C12 115.4(9) yes
O1A C11 C12 116.6(8) yes
N11 C12 C13 111.2(7) ?
N11 C12 C11 108.3(7) ?
C13 C12 C11 109.6(8) ?
N11 C12 H12 109.2 ?
C13 C12 H12 109.2 ?
C11 C12 H12 109.2 ?
C12 N11 H11A 109.5 ?
C12 N11 H11B 109.5 ?
H11A N11 H11B 109.5 ?
C12 N11 H11C 109.5 ?
H11A N11 H11C 109.5 ?
H11B N11 H11C 109.5 ?
C14 C13 C12 116.5(9) ?
C14 C13 H13A 108.2 ?
C12 C13 H13A 108.2 ?
C14 C13 H13B 108.2 ?
C12 C13 H13B 108.2 ?
H13A C13 H13B 107.3 ?
C19 C14 C15 117.2(11) ?
C19 C14 C13 122.1(10) ?
C15 C14 C13 120.5(10) ?
C14 C15 C16 123.5(12) ?
C14 C15 H15 118.2 ?
C16 C15 H15 118.2 ?
C17 C16 C15 117.3(14) ?
C17 C16 H16 121.3 ?
C15 C16 H16 121.3 ?
C16 C17 C18 124.6(14) ?
C16 C17 H17 117.7 ?
C18 C17 H17 117.7 ?
C17 C18 C19 114.5(12) ?
C17 C18 H18 122.8 ?
C19 C18 H18 122.8 ?
C14 C19 C18 122.7(13) ?
C14 C19 H19 118.6 ?
C18 C19 H19 118.6 ?
C21 O2B H2B 107(8) ?
O2A C21 O2B 123.7(9) yes
O2A C21 C22 121.5(10) yes
O2B C21 C22 114.8(8) yes
N21 C22 C21 107.7(7) ?
N21 C22 C23 109.9(8) ?
C21 C22 C23 110.6(7) ?
N21 C22 H22 109.5 ?
C21 C22 H22 109.5 ?
C23 C22 H22 109.5 ?
C22 N21 H21A 109.5 ?
C22 N21 H21B 109.5 ?
H21A N21 H21B 109.5 ?
C22 N21 H21C 109.5 ?
H21A N21 H21C 109.5 ?
H21B N21 H21C 109.5 ?
C24 C23 C22 114.6(9) ?
C24 C23 H23A 108.6 ?
C22 C23 H23A 108.6 ?
C24 C23 H23B 108.6 ?
C22 C23 H23B 108.6 ?
H23A C23 H23B 107.6 ?
C25 C24 C29 117.8(11) ?
C25 C24 C23 120.5(9) ?
C29 C24 C23 121.6(9) ?
C24 C25 C26 122.1(12) ?
C24 C25 H25 118.9 ?
C26 C25 H25 118.9 ?
C27 C26 C25 118.9(13) ?
C27 C26 H26 120.6 ?
C25 C26 H26 120.6 ?
C26 C27 C28 120.4(13) ?
C26 C27 H27 119.8 ?
C28 C27 H27 119.8 ?
C27 C28 C29 119.2(12) ?
C27 C28 H28 120.4 ?
C29 C28 H28 120.4 ?
C24 C29 C28 121.5(12) ?
C24 C29 H29 119.2 ?
C28 C29 H29 119.2 ?

loop_
_geom_bond_atom_site_label_1
_geom_bond_atom_site_label_2
_geom_bond_site_symmetry_2
_geom_bond_distance
_geom_bond_publ_flag
P1 O1 . 1.494(5) yes
P1 O2 . 1.528(7) yes
P1 O3 . 1.537(7) yes
P1 O4 . 1.560(7) yes
O3 H3 . .8200 ?
O4 H4 . .8200 ?
O1A C11 . 1.235(11) yes
O1B C11 . 1.228(10) yes
C11 C12 . 1.556(14) ?
C12 N11 . 1.487(10) ?
C12 C13 . 1.520(12) ?
C12 H12 . .9800 ?
N11 H11A . .8900 ?
N11 H11B . .8900 ?
N11 H11C . .8900 ?
C13 C14 . 1.493(13) ?
C13 H13A . .9700 ?
C13 H13B . .9700 ?
C14 C19 . 1.358(14) ?
C14 C15 . 1.360(13) ?
C15 C16 . 1.377(17) ?
C15 H15 . .9300 ?
C16 C17 . 1.323(17) ?
C16 H16 . .9300 ?
C17 C18 . 1.392(18) ?
C17 H17 . .9300 ?
C18 C19 . 1.423(18) ?
C18 H18 . .9300 ?
C19 H19 . .9300 ?
O2A C21 . 1.217(10) yes
O2B C21 . 1.305(13) yes
O2B H2B . .87(10) ?
C21 C22 . 1.486(11) ?
C22 N21 . 1.474(11) ?
C22 C23 . 1.526(11) ?
C22 H22 . .9800 ?
N21 H21A . .8900 ?
N21 H21B . .8900 ?
N21 H21C . .8900 ?
C23 C24 . 1.504(14) ?
C23 H23A . .9700 ?
C23 H23B . .9700 ?
C24 C25 . 1.352(13) ?
C24 C29 . 1.358(13) ?
C25 C26 . 1.387(17) ?
C25 H25 . .9300 ?
C26 C27 . 1.351(17) ?
C26 H26 . .9300 ?
C27 C28 . 1.367(18) ?
C27 H27 . .9300 ?
C28 C29 . 1.381(16) ?
C28 H28 . .9300 ?
C29 H29 . .9300 ?

loop_
_geom_hbond_atom_site_label_D
_geom_hbond_atom_site_label_H
_geom_hbond_atom_site_label_A
_geom_hbond_site_symmetry_A
_geom_hbond_distance_DH
_geom_hbond_distance_HA
_geom_hbond_distance_DA
_geom_hbond_angle_DHA
O3 H3 O1A 2_736 .82 1.74 2.535(9) 164
O4 H4 O2A 1_545 .82 2.15 2.938(9) 162
N11 H11A O1 . .89 2.23 3.022(10) 148
N11 H11B O1 1_565 .89 1.95 2.834(10) 176
N11 H11C O1 2_756 .89 2.07 2.923(8) 161
O2B H2B O2 . .87(10) 1.68(10) 2.543(9) 172(12)
N21 H21A O1B 1_455 .89 1.90 2.736(9) 156
N21 H21B O2B 1_565 .89 2.15 3.017(10) 165
N21 H21B O2A 2_656 .89 2.62 3.062(9) 111
N21 H21C O2 2_656 .89 2.02 2.896(9) 167

loop_
_geom_torsion_atom_site_label_1
_geom_torsion_atom_site_label_2
_geom_torsion_atom_site_label_3
_geom_torsion_atom_site_label_4
_geom_torsion
_geom_torsion_publ_flag
O1B C11 C12 N11 165.4(8) ?
O1A C11 C12 N11 -14.7(11) yes
O1B C11 C12 C13 -73.1(11) ?
O1A C11 C12 C13 106.8(10) ?
N11 C12 C13 C14 -80.3(11) yes
C11 C12 C13 C14 159.9(9) ?
C12 C13 C14 C19 -95.8(12) yes
C12 C13 C14 C15 89.5(12) yes
C19 C14 C15 C16 3.0(18) ?
C13 C14 C15 C16 178.0(10) ?
C14 C15 C16 C17 -4(2) ?
C15 C16 C17 C18 4(2) ?
C16 C17 C18 C19 -3(2) ?
C15 C14 C19 C18 -2.3(17) ?
C13 C14 C19 C18 -177.1(10) ?
C17 C18 C19 C14 2.1(19) ?
O2A C21 C22 N21 -14.1(11) yes
O2B C21 C22 N21 168.4(8) ?
O2A C21 C22 C23 106.0(10) ?
O2B C21 C22 C23 -71.5(11) ?
N21 C22 C23 C24 -151.4(8) yes
C21 C22 C23 C24 89.8(10) ?
C22 C23 C24 C25 68.7(13) yes
C22 C23 C24 C29 -114.4(11) yes
C29 C24 C25 C26 2.2(18) ?
C23 C24 C25 C26 179.2(10) ?
C24 C25 C26 C27 -1.4(19) ?
C25 C26 C27 C28 1(2) ?
C26 C27 C28 C29 -1(2) ?
C25 C24 C29 C28 -2.4(17) ?
C23 C24 C29 C28 -179.3(10) ?
C27 C28 C29 C24 1.8(19) ?

loop_
_cod_related_entry_id
_cod_related_entry_database
_cod_related_entry_code
1 ChemSpider 30654651
